data_4301273
loop_
_publ_author_name
'Wayne Ouellette'
'Guangbin Wang'
'Hongxue Liu'
'Gordon T. Yee'
'Charles J. O'Connor'
'Jon Zubieta'

_publ_contact_author_address
;Department of Chemistry
111 College Place
Syracuse University
Syracuse, NY 13244    
;
_publ_contact_author_name 'Jon Zubieta'
_publ_section_title
;
The Hydrothermal and Structural Chemistry of Oxovanadium-Arylphosphonate
Networks and Frameworks
;
_journal_name_full 'Inorganic Chemistry'
_journal_page_first 953
_journal_page_last 963
_journal_paper_doi 10.1021/ic801450m
_journal_volume 48
_journal_year 2009
_chemical_formula_sum 'C12 H10 O7 P2 V'
_chemical_formula_weight 379.08
_chemical_name_systematic
; 
 ? 
;
_space_group_IT_number 14
_symmetry_cell_setting monoclinic
_symmetry_space_group_name_Hall '-P 2ybc'
_symmetry_space_group_name_H-M 'P 1 21/c 1'
_atom_sites_solution_hydrogens geom
_atom_sites_solution_primary direct
_atom_sites_solution_secondary difmap
_audit_creation_method SHELXL-97
_cell_angle_alpha 90.00
_cell_angle_beta 108.144(2)
_cell_angle_gamma 90.00
_cell_formula_units_Z 4
_cell_length_a 14.5304(18)
_cell_length_b 9.3432(11)
_cell_length_c 10.2272(12)
_cell_measurement_reflns_used 3283
_cell_measurement_temperature 90(2)
_cell_measurement_theta_max 28.28
_cell_measurement_theta_min 2.63
_cell_volume 1319.4(3)
_computing_cell_refinement 'Bruker SMART'
_computing_data_collection 'Bruker SMART'
_computing_data_reduction 'Bruker SAINT'
_computing_molecular_graphics 'Bruker SHELXTL'
_computing_publication_material 'Bruker SHELXTL'
_computing_structure_refinement 'SHELXL-97 (Sheldrick, 1997)'
_computing_structure_solution 'SHELXS-97 (Sheldrick, 1990)'
_diffrn_ambient_temperature 90(2)
_diffrn_detector_area_resol_mean 512
_diffrn_measured_fraction_theta_full 0.999
_diffrn_measured_fraction_theta_max 0.999
_diffrn_measurement_device_type 'APEX CCD area detector'
_diffrn_measurement_method 'Phi and omega scans'
_diffrn_radiation_monochromator graphite
_diffrn_radiation_probe x-ray
_diffrn_radiation_type MoK\a
_diffrn_radiation_wavelength 0.71073
_diffrn_reflns_av_R_equivalents 0.0541
_diffrn_reflns_av_sigmaI/netI 0.0468
_diffrn_reflns_limit_h_max 19
_diffrn_reflns_limit_h_min -19
_diffrn_reflns_limit_k_max 12
_diffrn_reflns_limit_k_min -12
_diffrn_reflns_limit_l_max 13
_diffrn_reflns_limit_l_min -13
_diffrn_reflns_number 13484
_diffrn_reflns_theta_full 28.28
_diffrn_reflns_theta_max 28.28
_diffrn_reflns_theta_min 2.63
_diffrn_source 'fine-focus sealed tube'
_diffrn_standards_decay_% 0.001
_exptl_absorpt_coefficient_mu 1.028
_exptl_absorpt_correction_T_max 0.9797
_exptl_absorpt_correction_T_min 0.6839
_exptl_absorpt_correction_type multi-scan
_exptl_absorpt_process_details 'SADABS SHELXL-97 (SHELDRICK, 1997)'
_exptl_crystal_colour green
_exptl_crystal_density_diffrn 1.903
_exptl_crystal_density_method 'not measured'
_exptl_crystal_description plate
_exptl_crystal_F_000 760
_exptl_crystal_size_max 0.40
_exptl_crystal_size_mid 0.10
_exptl_crystal_size_min 0.02
_refine_diff_density_max 0.790
_refine_diff_density_min -0.772
_refine_diff_density_rms 0.134
_refine_ls_extinction_method none
_refine_ls_goodness_of_fit_ref 1.209
_refine_ls_hydrogen_treatment mixed
_refine_ls_matrix_type full
_refine_ls_number_parameters 238
_refine_ls_number_reflns 3283
_refine_ls_number_restraints 0
_refine_ls_restrained_S_all 1.209
_refine_ls_R_factor_all 0.0757
_refine_ls_R_factor_gt 0.0641
_refine_ls_shift/su_max 0.000
_refine_ls_shift/su_mean 0.000
_refine_ls_structure_factor_coef Fsqd
_refine_ls_weighting_details 'calc w=1/[\s^2^(Fo^2^)+(0.0455P)^2^+4.9766P] where P=(Fo^2^+2Fc^2^)/3'
_refine_ls_weighting_scheme calc
_refine_ls_wR_factor_gt 0.1322
_refine_ls_wR_factor_ref 0.1371
_reflns_number_gt 2832
_reflns_number_total 3283
_reflns_threshold_expression >2sigma(I)
_cod_data_source_file ic801450m_si_005_2.cif
_cod_data_source_block p21c_[VO(H2L2)]_(Compound_2)
_cod_depositor_comments
;
The following automatic conversions were performed:
'_symmetry_cell_setting' value 'Monoclinic' changed to 'monoclinic'
according to '/home/saulius/struct/CIF-dictionaries/cif_core.dic'
dictionary named 'cif_core.dic' version 2.4.1 from 2010-06-29.

Automatic conversion script
Id: cif_fix_enum 1527 2010-12-29 10:47:43Z saulius 
;
_cod_original_sg_symbol_H-M 'P 21/c'
_cod_database_code 4301273

loop_
_symmetry_equiv_pos_as_xyz
'x, y, z'
'-x, y+1/2, -z+1/2'
'-x, -y, -z'
'x, -y-1/2, z-1/2'

loop_
_atom_site_label
_atom_site_type_symbol
_atom_site_fract_x
_atom_site_fract_y
_atom_site_fract_z
_atom_site_U_iso_or_equiv
_atom_site_adp_type
_atom_site_occupancy
_atom_site_symmetry_multiplicity
_atom_site_calc_flag
_atom_site_refinement_flags
_atom_site_disorder_assembly
_atom_site_disorder_group
V1 V 0.50006(5) 0.57356(7) 0.25520(7) 0.00469(16) Uani 1 1 d . . .
P1 P 0.39463(7) 0.32610(10) 0.38439(9) 0.0051(2) Uani 1 1 d . . .
P2 P 0.65886(7) 0.32441(11) 0.39164(10) 0.0058(2) Uani 1 1 d . . .
O1 O 0.41934(19) 0.4768(3) 0.3555(3) 0.0062(5) Uani 1 1 d . . .
O2 O 0.4692(2) 0.4785(3) 0.1184(3) 0.0089(5) Uani 1 1 d . . .
O3 O 0.39480(19) 0.7164(3) 0.2148(3) 0.0074(5) Uani 1 1 d . . .
O4 O 0.5904(2) 0.7119(3) 0.2108(3) 0.0078(5) Uani 1 1 d . . .
O5 O 0.6176(2) 0.4735(3) 0.3684(3) 0.0087(5) Uani 1 1 d . . .
O6 O 0.6652(2) 0.2669(3) 0.5388(3) 0.0133(6) Uani 1 1 d . . .
O7 O 0.5419(2) 0.7111(3) 0.4625(3) 0.0061(5) Uani 1 1 d . . .
C1 C 0.2715(3) 0.3242(4) 0.3833(4) 0.0077(7) Uani 1 1 d . . .
C2 C 0.2069(3) 0.4294(5) 0.3133(5) 0.0141(8) Uani 1 1 d . . .
C3 C 0.1115(3) 0.4300(5) 0.3151(5) 0.0163(9) Uani 1 1 d . . .
C4 C 0.0778(3) 0.3257(4) 0.3857(4) 0.0100(7) Uani 1 1 d . . .
C5 C -0.0244(3) 0.3267(4) 0.3892(4) 0.0103(7) Uani 1 1 d . . .
C6 C -0.0903(4) 0.4307(6) 0.3203(6) 0.0320(13) Uani 1 1 d . . .
C7 C -0.0581(4) 0.2259(6) 0.4616(7) 0.0324(14) Uani 1 1 d . . .
C8 C 0.1427(3) 0.2200(5) 0.4542(5) 0.0204(10) Uani 1 1 d . . .
C9 C 0.2378(3) 0.2184(5) 0.4535(5) 0.0206(10) Uani 1 1 d . . .
C10 C 0.8474(4) 0.2264(6) 0.4643(7) 0.0316(13) Uani 1 1 d . . .
C11 C 0.7817(3) 0.3285(4) 0.3926(4) 0.0077(7) Uani 1 1 d . . .
C12 C 0.8141(3) 0.4324(6) 0.3219(6) 0.0288(12) Uani 1 1 d . . .
H2 H 0.229(5) 0.498(7) 0.274(6) 0.039(18) Uiso 1 1 d . . .
H3 H 0.069(4) 0.505(6) 0.276(5) 0.019(13) Uiso 1 1 d . . .
H6 H -0.064(5) 0.511(7) 0.287(6) 0.041(18) Uiso 1 1 d . . .
H7 H -0.015(5) 0.167(8) 0.516(7) 0.05(2) Uiso 1 1 d . . .
H8 H 0.122(5) 0.153(8) 0.507(8) 0.06(2) Uiso 1 1 d . . .
H9 H 0.285(4) 0.149(6) 0.504(6) 0.026(15) Uiso 1 1 d . . .
H10 H 0.827(5) 0.161(8) 0.507(7) 0.05(2) Uiso 1 1 d . . .
H12 H 0.771(5) 0.503(8) 0.273(7) 0.06(2) Uiso 1 1 d . . .
H6' H 0.643(5) 0.302(8) 0.577(7) 0.04(2) Uiso 1 1 d . . .
H20 H 0.540(5) 0.787(8) 0.451(7) 0.050 Uiso 1 1 d . . .

loop_
_atom_site_aniso_label
_atom_site_aniso_U_11
_atom_site_aniso_U_22
_atom_site_aniso_U_33
_atom_site_aniso_U_23
_atom_site_aniso_U_13
_atom_site_aniso_U_12
V1 0.0066(3) 0.0041(3) 0.0047(3) 0.0001(2) 0.0037(2) 0.0001(2)
P1 0.0062(4) 0.0053(4) 0.0052(4) 0.0000(3) 0.0036(3) -0.0005(4)
P2 0.0056(4) 0.0063(4) 0.0060(4) -0.0007(3) 0.0027(3) 0.0006(4)
O1 0.0075(13) 0.0075(12) 0.0051(12) -0.0004(10) 0.0042(10) -0.0022(10)
O2 0.0121(13) 0.0080(13) 0.0076(13) -0.0028(10) 0.0043(11) -0.0017(11)
O3 0.0091(13) 0.0076(13) 0.0058(12) 0.0006(10) 0.0028(10) 0.0023(10)
O4 0.0103(13) 0.0067(13) 0.0068(12) 0.0017(10) 0.0033(10) -0.0036(10)
O5 0.0084(13) 0.0080(13) 0.0101(13) -0.0014(10) 0.0034(11) 0.0028(10)
O6 0.0154(15) 0.0178(15) 0.0107(14) 0.0019(12) 0.0097(12) 0.0031(12)
O7 0.0091(13) 0.0005(11) 0.0088(13) 0.0016(10) 0.0027(10) 0.0002(10)
C1 0.0095(17) 0.0064(16) 0.0084(17) -0.0028(14) 0.0047(14) 0.0008(15)
C2 0.0085(18) 0.016(2) 0.020(2) 0.0077(17) 0.0073(16) -0.0005(16)
C3 0.013(2) 0.015(2) 0.020(2) 0.0066(17) 0.0054(17) 0.0048(17)
C4 0.0096(18) 0.0137(18) 0.0077(17) -0.0020(15) 0.0039(14) -0.0023(15)
C5 0.0082(17) 0.0136(19) 0.0104(18) -0.0030(15) 0.0047(14) -0.0018(15)
C6 0.017(2) 0.036(3) 0.048(3) 0.031(3) 0.018(2) 0.007(2)
C7 0.013(2) 0.031(3) 0.058(4) 0.032(3) 0.018(2) 0.013(2)
C8 0.012(2) 0.021(2) 0.031(3) 0.017(2) 0.0110(19) 0.0031(17)
C9 0.014(2) 0.019(2) 0.030(3) 0.0156(19) 0.0080(19) 0.0045(18)
C10 0.018(2) 0.028(3) 0.056(4) 0.029(3) 0.023(2) 0.009(2)
C11 0.0085(17) 0.0082(17) 0.0069(16) -0.0028(14) 0.0030(14) -0.0035(15)
C12 0.013(2) 0.034(3) 0.043(3) 0.030(3) 0.015(2) 0.011(2)

loop_
_atom_type_symbol
_atom_type_description
_atom_type_scat_dispersion_real
_atom_type_scat_dispersion_imag
_atom_type_scat_source
C C 0.0033 0.0016 'International Tables Vol C Tables 4.2.6.8 and 6.1.1.4'
H H 0.0000 0.0000 'International Tables Vol C Tables 4.2.6.8 and 6.1.1.4'
O O 0.0106 0.0060 'International Tables Vol C Tables 4.2.6.8 and 6.1.1.4'
P P 0.1023 0.0942 'International Tables Vol C Tables 4.2.6.8 and 6.1.1.4'
V V 0.3005 0.5294 'International Tables Vol C Tables 4.2.6.8 and 6.1.1.4'

loop_
_geom_angle_atom_site_label_1
_geom_angle_atom_site_label_2
_geom_angle_atom_site_label_3
_geom_angle
_geom_angle_site_symmetry_1
_geom_angle_site_symmetry_3
_geom_angle_publ_flag
O2 V1 O3 101.83(13) . . ?
O2 V1 O5 101.84(13) . . ?
O3 V1 O5 156.20(12) . . ?
O2 V1 O4 100.71(13) . . ?
O3 V1 O4 92.07(11) . . ?
O5 V1 O4 85.98(12) . . ?
O2 V1 O1 98.56(13) . . ?
O3 V1 O1 82.70(11) . . ?
O5 V1 O1 91.35(11) . . ?
O4 V1 O1 160.68(11) . . ?
O2 V1 O7 177.92(12) . . ?
O3 V1 O7 77.79(10) . . ?
O5 V1 O7 78.47(10) . . ?
O4 V1 O7 81.36(10) . . ?
O1 V1 O7 79.37(10) . . ?
O1 P1 O4 116.41(15) . 2_645 ?
O1 P1 O7 107.28(15) . 3_666 ?
O4 P1 O7 109.03(15) 2_645 3_666 ?
O1 P1 C1 107.94(17) . . ?
O4 P1 C1 109.59(17) 2_645 . ?
O7 P1 C1 106.08(16) 3_666 . ?
O5 P2 O3 114.41(16) . 2_645 ?
O5 P2 O6 111.64(17) . . ?
O3 P2 O6 108.95(17) 2_645 . ?
O5 P2 C11 109.25(17) . . ?
O3 P2 C11 108.03(16) 2_645 . ?
O6 P2 C11 103.98(17) . . ?
P1 O1 V1 137.55(16) . . ?
P2 O3 V1 142.60(17) 2_655 . ?
P1 O4 V1 147.70(18) 2_655 . ?
P2 O5 V1 139.43(18) . . ?
P2 O6 H6' 120(6) . . ?
P1 O7 V1 131.75(15) 3_666 . ?
P1 O7 H20 111(6) 3_666 . ?
V1 O7 H20 113(6) . . ?
C2 C1 C9 118.4(4) . . ?
C2 C1 P1 120.6(3) . . ?
C9 C1 P1 121.0(3) . . ?
C3 C2 C1 120.7(4) . . ?
C3 C2 H2 121(4) . . ?
C1 C2 H2 118(4) . . ?
C4 C3 C2 121.1(4) . . ?
C4 C3 H3 117(3) . . ?
C2 C3 H3 122(3) . . ?
C3 C4 C8 117.7(4) . . ?
C3 C4 C5 121.4(4) . . ?
C8 C4 C5 120.8(4) . . ?
C7 C5 C6 116.5(4) . . ?
C7 C5 C4 122.0(4) . . ?
C6 C5 C4 121.5(4) . . ?
C5 C6 C12 122.2(4) . 1_455 ?
C5 C6 H6 116(4) . . ?
C12 C6 H6 120(4) 1_455 . ?
C5 C7 C10 122.0(4) . 1_455 ?
C5 C7 H7 117(5) . . ?
C10 C7 H7 120(5) 1_455 . ?
C9 C8 C4 121.7(4) . . ?
C9 C8 H8 120(5) . . ?
C4 C8 H8 118(5) . . ?
C8 C9 C1 120.3(4) . . ?
C8 C9 H9 124(3) . . ?
C1 C9 H9 116(3) . . ?
C7 C10 C11 121.2(4) 1_655 . ?
C7 C10 H10 121(5) 1_655 . ?
C11 C10 H10 118(5) . . ?
C12 C11 C10 118.0(4) . . ?
C12 C11 P2 121.2(3) . . ?
C10 C11 P2 120.8(3) . . ?
C11 C12 C6 120.2(4) . 1_655 ?
C11 C12 H12 119(5) . . ?
C6 C12 H12 120(5) 1_655 . ?

loop_
_geom_bond_atom_site_label_1
_geom_bond_atom_site_label_2
_geom_bond_distance
_geom_bond_site_symmetry_2
_geom_bond_publ_flag
V1 O2 1.599(3) . ?
V1 O3 1.975(3) . ?
V1 O5 1.975(3) . ?
V1 O4 1.993(3) . ?
V1 O1 1.999(3) . ?
V1 O7 2.390(3) . ?
P1 O1 1.505(3) . ?
P1 O4 1.505(3) 2_645 ?
P1 O7 1.589(3) 3_666 ?
P1 C1 1.786(4) . ?
P2 O5 1.505(3) . ?
P2 O3 1.511(3) 2_645 ?
P2 O6 1.574(3) . ?
P2 C11 1.782(4) . ?
O3 P2 1.511(3) 2_655 ?
O4 P1 1.505(3) 2_655 ?
O6 H6' 0.66(7) . ?
O7 P1 1.589(3) 3_666 ?
O7 H20 0.72(7) . ?
C1 C2 1.393(6) . ?
C1 C9 1.397(6) . ?
C2 C3 1.392(6) . ?
C2 H2 0.87(6) . ?
C3 C4 1.390(6) . ?
C3 H3 0.93(5) . ?
C4 C8 1.394(6) . ?
C4 C5 1.496(5) . ?
C5 C7 1.379(6) . ?
C5 C6 1.392(6) . ?
C6 C12 1.395(6) 1_455 ?
C6 H6 0.95(6) . ?
C7 C10 1.382(7) 1_455 ?
C7 H7 0.89(7) . ?
C8 C9 1.384(6) . ?
C8 H8 0.93(7) . ?
C9 H9 0.97(6) . ?
C10 C7 1.382(7) 1_655 ?
C10 C11 1.387(6) . ?
C10 H10 0.85(7) . ?
C11 C12 1.379(6) . ?
C12 C6 1.395(6) 1_655 ?
C12 H12 0.93(7) . ?

loop_
_geom_torsion_atom_site_label_1
_geom_torsion_atom_site_label_2
_geom_torsion_atom_site_label_3
_geom_torsion_atom_site_label_4
_geom_torsion
_geom_torsion_site_symmetry_1
_geom_torsion_site_symmetry_2
_geom_torsion_site_symmetry_3
_geom_torsion_site_symmetry_4
_geom_torsion_publ_flag
O4 P1 O1 V1 -20.6(3) 2_645 . . . ?
O7 P1 O1 V1 101.8(2) 3_666 . . . ?
C1 P1 O1 V1 -144.2(2) . . . . ?
O2 V1 O1 P1 44.4(3) . . . . ?
O3 V1 O1 P1 145.3(3) . . . . ?
O5 V1 O1 P1 -57.8(3) . . . . ?
O4 V1 O1 P1 -139.5(3) . . . . ?
O7 V1 O1 P1 -135.8(3) . . . . ?
O2 V1 O3 P2 -52.3(3) . . . 2_655 ?
O5 V1 O3 P2 133.8(3) . . . 2_655 ?
O4 V1 O3 P2 49.1(3) . . . 2_655 ?
O1 V1 O3 P2 -149.5(3) . . . 2_655 ?
O7 V1 O3 P2 129.8(3) . . . 2_655 ?
O2 V1 O4 P1 58.8(4) . . . 2_655 ?
O3 V1 O4 P1 -43.7(3) . . . 2_655 ?
O5 V1 O4 P1 160.1(3) . . . 2_655 ?
O1 V1 O4 P1 -117.3(4) . . . 2_655 ?
O7 V1 O4 P1 -121.0(3) . . . 2_655 ?
O3 P2 O5 V1 12.5(3) 2_645 . . . ?
O6 P2 O5 V1 -111.8(3) . . . . ?
C11 P2 O5 V1 133.8(3) . . . . ?
O2 V1 O5 P2 -31.6(3) . . . . ?
O3 V1 O5 P2 142.3(3) . . . . ?
O4 V1 O5 P2 -131.7(3) . . . . ?
O1 V1 O5 P2 67.5(3) . . . . ?
O7 V1 O5 P2 146.3(3) . . . . ?
O2 V1 O7 P1 77(4) . . . 3_666 ?
O3 V1 O7 P1 156.6(2) . . . 3_666 ?
O5 V1 O7 P1 -21.8(2) . . . 3_666 ?
O4 V1 O7 P1 -109.4(2) . . . 3_666 ?
O1 V1 O7 P1 71.8(2) . . . 3_666 ?
O1 P1 C1 C2 22.9(4) . . . . ?
O4 P1 C1 C2 -104.8(3) 2_645 . . . ?
O7 P1 C1 C2 137.7(3) 3_666 . . . ?
O1 P1 C1 C9 -156.4(3) . . . . ?
O4 P1 C1 C9 75.9(4) 2_645 . . . ?
O7 P1 C1 C9 -41.7(4) 3_666 . . . ?
C9 C1 C2 C3 0.9(6) . . . . ?
P1 C1 C2 C3 -178.5(3) . . . . ?
C1 C2 C3 C4 -0.4(7) . . . . ?
C2 C3 C4 C8 -0.3(7) . . . . ?
C2 C3 C4 C5 179.3(4) . . . . ?
C3 C4 C5 C7 -178.4(5) . . . . ?
C8 C4 C5 C7 1.2(7) . . . . ?
C3 C4 C5 C6 1.0(7) . . . . ?
C8 C4 C5 C6 -179.4(5) . . . . ?
C7 C5 C6 C12 -1.0(9) . . . 1_455 ?
C4 C5 C6 C12 179.6(5) . . . 1_455 ?
C6 C5 C7 C10 0.9(9) . . . 1_455 ?
C4 C5 C7 C10 -179.7(5) . . . 1_455 ?
C3 C4 C8 C9 0.5(7) . . . . ?
C5 C4 C8 C9 -179.2(4) . . . . ?
C4 C8 C9 C1 0.1(8) . . . . ?
C2 C1 C9 C8 -0.7(7) . . . . ?
P1 C1 C9 C8 178.6(4) . . . . ?
C7 C10 C11 C12 -1.9(9) 1_655 . . . ?
C7 C10 C11 P2 177.7(5) 1_655 . . . ?
O5 P2 C11 C12 -26.9(4) . . . . ?
O3 P2 C11 C12 98.2(4) 2_645 . . . ?
O6 P2 C11 C12 -146.2(4) . . . . ?
O5 P2 C11 C10 153.5(4) . . . . ?
O3 P2 C11 C10 -81.5(4) 2_645 . . . ?
O6 P2 C11 C10 34.2(4) . . . . ?
C10 C11 C12 C6 1.8(8) . . . 1_655 ?
P2 C11 C12 C6 -177.8(5) . . . 1_655 ?
